data_7237894
loop_
_publ_author_name
'Wang, Huiqin'
'Zhao, Bingjie'
'Ma, Peng'
'Li, Zhe'
'Wang, Xinyu'
'Zhao, Chenxi'
'Fan, Xiatao'
'Tao, Lilin'
'Duan, Chunbo'
'Zhang, Jing'
'Han, Chunmiao'
'Chen, Guanying'
'Xu, Hui'

_publ_section_title
;
 A red thermally activated delayed fluorescence emitter employing
 dipyridophenazine with a gradient multi-inductive effect to improve
 radiation efficiency
;
_journal_issue 25
_journal_name_full 'Journal of Materials Chemistry C'
_journal_page_first 7525
_journal_paper_doi 10.1039/C9TC02557J
_journal_volume 7
_journal_year 2019
_chemical_formula_moiety 'C54 H36 N6'
_chemical_formula_sum 'C54 H36 N6'
_chemical_formula_weight 768.89
_chemical_name_common oTPA-DPPZ
_chemical_name_systematic 4,4'-(dipyrido[3,2-a:2',3'-c]phenazine-11,12-diyl)bis(N,N-diphenylaniline)
_space_group_crystal_system triclinic
_space_group_IT_number 2
_space_group_name_Hall '-P 1'
_space_group_name_H-M_alt 'P -1'
_atom_sites_solution_hydrogens geom
_atom_sites_solution_primary dual
_atom_sites_solution_secondary difmap
_audit_creation_date 2019-02-21
_audit_creation_method
;
Olex2 1.2
(compiled 2018.05.29 svn.r3508 for OlexSys, GUI svn.r5506)
;
_audit_update_record
;
2019-04-18 deposited with the CCDC.	2019-06-12 downloaded from the CCDC.
;
_cell_angle_alpha 97.337(4)
_cell_angle_beta 101.200(4)
_cell_angle_gamma 107.491(5)
_cell_formula_units_Z 2
_cell_length_a 11.5479(6)
_cell_length_b 12.0028(7)
_cell_length_c 19.1221(9)
_cell_measurement_temperature 293(2)
_cell_volume 2430.2(2)
_computing_molecular_graphics 'Olex2 (Dolomanov et al., 2009)'
_computing_publication_material 'Olex2 (Dolomanov et al., 2009)'
_computing_structure_refinement 'ShelXL (Sheldrick, 2015)'
_computing_structure_solution 'ShelXT (Sheldrick, 2015)'
_diffrn_ambient_temperature 293(2)
_diffrn_measured_fraction_theta_full 0.841
_diffrn_measured_fraction_theta_max 0.841
_diffrn_measurement_device_type 'multiwire proportional'
_diffrn_measurement_method 'phi and omega scans'
_diffrn_radiation_monochromator graphite
_diffrn_radiation_type MoK\a
_diffrn_radiation_wavelength 0.71073
_diffrn_reflns_av_R_equivalents 0.0367
_diffrn_reflns_av_unetI/netI 0.0785
_diffrn_reflns_limit_h_max 14
_diffrn_reflns_limit_h_min -14
_diffrn_reflns_limit_k_max 16
_diffrn_reflns_limit_k_min -12
_diffrn_reflns_limit_l_max 24
_diffrn_reflns_limit_l_min -25
_diffrn_reflns_number 21443
_diffrn_reflns_theta_full 29.20
_diffrn_reflns_theta_max 29.20
_diffrn_reflns_theta_min 2.94
_diffrn_source 'fine-focus sealed tube'
_exptl_absorpt_coefficient_mu 0.063
_exptl_absorpt_correction_type none
_exptl_crystal_colour red
_exptl_crystal_density_diffrn 1.051
_exptl_crystal_density_method 'not measured'
_exptl_crystal_F_000 804
_exptl_crystal_preparation Luminescent
_refine_diff_density_max 3.854
_refine_diff_density_min -0.634
_refine_diff_density_rms 0.216
_refine_ls_extinction_method none
_refine_ls_goodness_of_fit_ref 2.017
_refine_ls_hydrogen_treatment constr
_refine_ls_matrix_type full
_refine_ls_number_parameters 541
_refine_ls_number_reflns 11066
_refine_ls_number_restraints 0
_refine_ls_restrained_S_all 2.017
_refine_ls_R_factor_all 0.3489
_refine_ls_R_factor_gt 0.2625
_refine_ls_shift/su_max 0.036
_refine_ls_shift/su_mean 0.002
_refine_ls_structure_factor_coef Fsqd
_refine_ls_weighting_details 'calc w=1/[\s^2^(Fo^2^)+(0.2000P)^2^+0.0000P] where P=(Fo^2^+2Fc^2^)/3'
_refine_ls_weighting_scheme calc
_refine_ls_wR_factor_gt 0.6066
_refine_ls_wR_factor_ref 0.6488
_reflns_number_gt 4551
_reflns_number_total 11066
_reflns_threshold_expression >2sigma(I)
_cod_data_source_file c9tc02557j2.cif
_cod_data_source_block 123
_cod_database_code 7237894
_olex2_refinement_description
;
1. Fixed Uiso
 At 1.2 times of:
  All C(H) groups
2.a Aromatic/amide H refined with riding coordinates:
 C00E(H00E), C00G(H00G), C00J(H00J), C00L(H00L), C00N(H00N), C00O(H00O),
 C00Q(H00Q), C00S(H00S), C00T(H00T), C00X(H00X), C00Z(H00Z), C010(H010),
 C011(H011), C013(H013), C015(H015), C016(H016), C017(H017), C018(H018),
 C019(H019), C01A(H01A), C01B(H01B), C01C(H01C), C01D(H01D), C01E(H01E),
 C01F(H01F), C01G(H01G), C01H(H01H), C01I(H01I), C01J(H01J), C01K(H01K),
 C01L(H01L), C01M(H01M), C01N(H01N), C01P(H01P), C01Q(H01Q), C01R(H01R)
;
_olex2_submission_special_instructions 'No special instructions were received'

loop_
_space_group_symop_id
_space_group_symop_operation_xyz
1 'x, y, z'
2 '-x, -y, -z'

loop_
_atom_site_label
_atom_site_type_symbol
_atom_site_fract_x
_atom_site_fract_y
_atom_site_fract_z
_atom_site_U_iso_or_equiv
_atom_site_adp_type
_atom_site_occupancy
_atom_site_calc_flag
_atom_site_refinement_flags_posn
N001 N 0.7253(6) 0.3836(6) 0.4534(4) 0.0639(18) Uani 1 d .
N002 N 0.6719(7) 0.9334(7) 0.8649(3) 0.070(2) Uani 1 d .
N003 N 0.8996(6) 0.6162(6) 0.4939(3) 0.0585(17) Uani 1 d .
N005 N 0.2873(6) 0.3694(6) 0.7848(4) 0.072(2) Uani 1 d .
C006 C 0.7000(7) 0.7094(7) 0.6849(4) 0.0523(19) Uani 1 d .
C007 C 0.8067(7) 0.5783(7) 0.5289(4) 0.056(2) Uani 1 d .
N008 N 1.0875(9) 0.5290(9) 0.2994(4) 0.083(2) Uani 1 d .
C009 C 0.7081(7) 0.6223(7) 0.6253(4) 0.0529(19) Uani 1 d .
C00A C 0.5348(7) 0.4583(6) 0.6506(4) 0.0548(19) Uani 1 d .
C00B C 0.5958(7) 1.0076(7) 0.8554(4) 0.059(2) Uani 1 d .
C00C C 0.6236(7) 0.5040(7) 0.6067(4) 0.0531(19) Uani 1 d .
C00D C 0.7402(8) 0.9368(9) 0.9359(5) 0.067(2) Uani 1 d .
C00E C 0.8011(7) 0.7609(7) 0.7451(5) 0.060(2) Uani 1 d .
H00E H 0.8744 0.7432 0.7462 0.072 Uiso 1 calc R
N00F N 0.9218(8) 0.3036(10) 0.2611(5) 0.097(3) Uani 1 d .
C00G C 0.8022(7) 0.6592(7) 0.5877(4) 0.058(2) Uani 1 d .
H00G H 0.8605 0.7358 0.6015 0.070 Uiso 1 calc R
C00H C 0.9009(7) 0.5379(7) 0.4389(4) 0.0534(19) Uani 1 d .
C00I C 0.8158(8) 0.4209(8) 0.4182(4) 0.059(2) Uani 1 d .
C00J C 0.5837(7) 0.8113(7) 0.7435(4) 0.062(2) Uani 1 d .
H00J H 0.5111 0.8307 0.7413 0.074 Uiso 1 calc R
C00K C 0.7197(7) 0.4594(7) 0.5097(4) 0.0524(18) Uani 1 d .
C00L C 0.5772(8) 0.4789(8) 0.7269(5) 0.069(2) Uani 1 d .
H00L H 0.6621 0.5166 0.7484 0.083 Uiso 1 calc R
C00M C 0.6800(7) 0.8588(7) 0.8040(4) 0.0538(19) Uani 1 d .
C00N C 0.5909(8) 0.7360(7) 0.6862(4) 0.062(2) Uani 1 d .
H00N H 0.5213 0.7015 0.6470 0.075 Uiso 1 calc R
C00O C 0.6314(7) 0.4275(7) 0.5503(4) 0.0546(19) Uani 1 d .
H00O H 0.5750 0.3500 0.5382 0.066 Uiso 1 calc R
C00P C 0.3678(8) 0.3930(7) 0.7393(5) 0.064(2) Uani 1 d .
C00Q C 0.4972(8) 0.4451(8) 0.7701(5) 0.066(2) Uani 1 d .
H00Q H 0.5283 0.4567 0.8201 0.079 Uiso 1 calc R
C00R C 0.9955(7) 0.5760(7) 0.3971(4) 0.0548(19) Uani 1 d .
C00S C 0.7947(7) 0.8372(7) 0.8027(4) 0.056(2) Uani 1 d .
H00S H 0.8651 0.8750 0.8410 0.067 Uiso 1 calc R
C00T C 0.4112(8) 0.4015(8) 0.6213(5) 0.070(2) Uani 1 d .
H00T H 0.3814 0.3852 0.5710 0.084 Uiso 1 calc R
C00U C 1.0022(8) 0.4972(9) 0.3392(4) 0.065(2) Uani 1 d .
C00V C 0.9158(8) 0.3759(10) 0.3175(5) 0.074(3) Uani 1 d .
C00W C 0.8214(8) 0.3389(9) 0.3586(4) 0.067(2) Uani 1 d .
C00X C 0.3259(8) 0.3660(8) 0.6645(5) 0.065(2) Uani 1 d .
H00X H 0.2417 0.3246 0.6427 0.078 Uiso 1 calc R
C00Y C 0.1730(9) 0.2702(9) 0.7666(5) 0.073(2) Uani 1 d .
C00Z C 0.6009(8) 1.0754(8) 0.8026(5) 0.073(2) Uani 1 d .
H00Z H 0.6504 1.0712 0.7699 0.087 Uiso 1 calc R
C010 C 0.8062(8) 1.0497(9) 0.9795(5) 0.079(3) Uani 1 d .
H010 H 0.8057 1.1192 0.9631 0.095 Uiso 1 calc R
C011 C 0.5151(8) 1.0096(8) 0.9004(5) 0.070(2) Uani 1 d .
H011 H 0.5101 0.9603 0.9342 0.084 Uiso 1 calc R
C012 C 0.3111(8) 0.4654(9) 0.8449(6) 0.073(3) Uani 1 d .
C013 C 0.7383(9) 0.2151(9) 0.3399(5) 0.079(3) Uani 1 d .
H013 H 0.6808 0.1845 0.3664 0.095 Uiso 1 calc R
C015 C 1.0819(9) 0.6922(10) 0.4160(5) 0.082(3) Uani 1 d .
H015 H 1.0809 0.7468 0.4549 0.098 Uiso 1 calc R
C016 C 0.7501(11) 0.8393(11) 0.9593(7) 0.098(3) Uani 1 d .
H016 H 0.7067 0.7652 0.9291 0.118 Uiso 1 calc R
C017 C 0.8227(12) 0.8452(14) 1.0266(7) 0.106(4) Uani 1 d .
H017 H 0.8342 0.7767 1.0401 0.127 Uiso 1 calc R
C018 C 1.1686(11) 0.7229(11) 0.3749(7) 0.098(3) Uani 1 d .
H018 H 1.2259 0.7997 0.3842 0.118 Uiso 1 calc R
C019 C 0.5289(11) 1.1513(9) 0.7995(8) 0.107(4) Uani 1 d .
H019 H 0.5336 1.2000 0.7653 0.128 Uiso 1 calc R
C01A C 0.4434(9) 1.0809(13) 0.8968(6) 0.100(4) Uani 1 d .
H01A H 0.3897 1.0808 0.9273 0.120 Uiso 1 calc R
C01B C 0.4533(11) 1.1560(11) 0.8446(7) 0.100(4) Uani 1 d .
H01B H 0.4078 1.2080 0.8416 0.120 Uiso 1 calc R
C01C C 0.8808(10) 0.9587(14) 1.0762(6) 0.099(4) Uani 1 d .
H01C H 0.9212 0.9649 1.1243 0.119 Uiso 1 calc R
C01D C 1.1677(11) 0.6387(12) 0.3211(6) 0.084(3) Uani 1 d .
H01D H 1.2305 0.6600 0.2964 0.101 Uiso 1 calc R
C01E C 0.1636(10) 0.1659(9) 0.7286(7) 0.093(3) Uani 1 d .
H01E H 0.2305 0.1538 0.7124 0.111 Uiso 1 calc R
C01F C 0.7512(11) 0.1465(13) 0.2799(7) 0.114(4) Uani 1 d .
H01F H 0.6966 0.0686 0.2631 0.136 Uiso 1 calc R
C01G C 0.0693(9) 0.2848(10) 0.7935(7) 0.097(3) Uani 1 d .
H01G H 0.0741 0.3572 0.8202 0.116 Uiso 1 calc R
C01H C 0.8737(10) 1.0518(12) 1.0502(6) 0.093(3) Uani 1 d .
H01H H 0.9164 1.1259 1.0805 0.111 Uiso 1 calc R
C01I C 0.8440(12) 0.1912(12) 0.2440(6) 0.100(4) Uani 1 d .
H01I H 0.8521 0.1397 0.2061 0.120 Uiso 1 calc R
C01J C 0.0465(16) 0.0742(11) 0.7141(7) 0.113(4) Uani 1 d .
H01J H 0.0408 0.0020 0.6867 0.136 Uiso 1 calc R
C01K C 0.3164(12) 0.5783(12) 0.8288(8) 0.115(4) Uani 1 d .
H01K H 0.3086 0.5943 0.7821 0.138 Uiso 1 calc R
C01L C -0.0493(14) 0.0770(13) 0.7329(8) 0.107(4) Uani 1 d .
H01L H -0.1235 0.0124 0.7187 0.129 Uiso 1 calc R
C01M C -0.0384(11) 0.1852(18) 0.7775(11) 0.147(7) Uani 1 d .
H01M H -0.1054 0.1897 0.7966 0.177 Uiso 1 calc R
C01N C 0.3285(14) 0.4457(17) 0.9135(9) 0.138(5) Uani 1 d .
H01N H 0.3305 0.3699 0.9179 0.166 Uiso 1 calc R
C01P C 0.343(3) 0.516(3) 0.9744(14) 0.29(2) Uani 1 d .
H01P H 0.3497 0.4927 1.0191 0.351 Uiso 1 calc R
C01Q C 0.3475(16) 0.633(3) 0.9656(10) 0.190(13) Uani 1 d .
H01Q H 0.3584 0.6906 1.0061 0.229 Uiso 1 calc R
C01R C 0.3350(15) 0.6647(13) 0.8918(16) 0.191(11) Uani 1 d .
H01R H 0.3394 0.7419 0.8872 0.229 Uiso 1 calc R

loop_
_atom_site_aniso_label
_atom_site_aniso_U_11
_atom_site_aniso_U_22
_atom_site_aniso_U_33
_atom_site_aniso_U_23
_atom_site_aniso_U_13
_atom_site_aniso_U_12
N001 0.065(4) 0.074(4) 0.058(4) 0.007(4) 0.008(3) 0.037(4)
N002 0.084(5) 0.091(5) 0.050(4) 0.001(4) 0.008(3) 0.059(4)
N003 0.057(4) 0.069(4) 0.053(4) 0.005(3) 0.012(3) 0.031(3)
N005 0.059(4) 0.072(5) 0.078(5) 0.008(4) 0.032(4) 0.007(4)
C006 0.052(4) 0.061(4) 0.047(4) 0.002(4) 0.012(3) 0.027(4)
C007 0.061(5) 0.068(5) 0.052(5) 0.022(4) 0.015(4) 0.034(4)
N008 0.092(6) 0.114(7) 0.066(5) 0.022(5) 0.026(4) 0.064(6)
C009 0.053(4) 0.064(5) 0.041(4) 0.000(4) 0.005(3) 0.027(4)
C00A 0.061(5) 0.051(4) 0.050(4) 0.004(4) 0.007(4) 0.022(4)
C00B 0.061(5) 0.061(5) 0.059(5) -0.002(4) 0.014(4) 0.034(4)
C00C 0.049(4) 0.061(5) 0.050(4) 0.022(4) 0.006(3) 0.019(4)
C00D 0.069(5) 0.092(7) 0.056(5) 0.016(5) 0.022(4) 0.048(5)
C00E 0.047(4) 0.069(5) 0.070(5) 0.011(4) 0.024(4) 0.026(4)
N00F 0.086(6) 0.128(8) 0.076(6) -0.021(5) 0.009(4) 0.060(6)
C00G 0.065(5) 0.065(5) 0.047(4) -0.002(4) 0.012(4) 0.032(4)
C00H 0.061(4) 0.070(5) 0.042(4) 0.014(4) 0.015(3) 0.036(4)
C00I 0.068(5) 0.076(6) 0.041(4) 0.004(4) 0.005(4) 0.047(5)
C00J 0.055(5) 0.072(5) 0.061(5) 0.005(4) 0.004(4) 0.035(4)
C00K 0.055(4) 0.056(5) 0.044(4) 0.005(4) 0.014(3) 0.016(4)
C00L 0.065(5) 0.079(6) 0.069(6) 0.004(5) 0.019(4) 0.035(5)
C00M 0.057(4) 0.054(4) 0.057(5) 0.004(4) 0.016(4) 0.029(4)
C00N 0.060(5) 0.078(5) 0.050(5) 0.001(4) 0.008(4) 0.031(4)
C00O 0.057(4) 0.052(4) 0.052(5) 0.000(4) 0.011(3) 0.020(4)
C00P 0.059(5) 0.052(5) 0.077(6) 0.005(4) 0.011(4) 0.021(4)
C00Q 0.061(5) 0.072(5) 0.062(5) 0.010(4) 0.012(4) 0.022(4)
C00R 0.049(4) 0.068(5) 0.055(5) 0.014(4) 0.014(3) 0.028(4)
C00S 0.049(4) 0.065(5) 0.048(4) -0.009(4) 0.006(3) 0.022(4)
C00T 0.074(6) 0.070(5) 0.067(5) 0.015(4) 0.006(5) 0.032(5)
C00U 0.067(5) 0.092(7) 0.048(5) 0.020(5) 0.012(4) 0.041(5)
C00V 0.070(6) 0.116(8) 0.049(5) 0.006(5) 0.011(4) 0.058(6)
C00W 0.062(5) 0.094(7) 0.045(5) -0.013(4) 0.001(4) 0.044(5)
C00X 0.058(5) 0.077(6) 0.069(6) 0.027(5) 0.022(4) 0.026(4)
C00Y 0.073(6) 0.076(6) 0.075(6) 0.029(5) 0.026(5) 0.021(5)
C00Z 0.072(6) 0.078(6) 0.081(6) 0.018(5) 0.028(5) 0.038(5)
C010 0.080(6) 0.078(6) 0.068(6) -0.003(5) 0.007(5) 0.025(5)
C011 0.080(6) 0.082(6) 0.059(5) 0.009(4) 0.021(4) 0.042(5)
C012 0.072(6) 0.078(6) 0.077(7) 0.010(5) 0.029(5) 0.031(5)
C013 0.068(5) 0.105(8) 0.060(5) -0.011(5) 0.004(4) 0.042(6)
C015 0.087(7) 0.104(8) 0.071(6) 0.015(6) 0.029(5) 0.050(6)
C016 0.109(8) 0.094(7) 0.097(8) 0.017(6) 0.012(7) 0.053(7)
C017 0.108(9) 0.153(12) 0.109(9) 0.081(9) 0.059(8) 0.078(9)
C018 0.093(8) 0.102(8) 0.105(9) 0.041(7) 0.031(7) 0.028(6)
C019 0.097(8) 0.057(6) 0.151(12) 0.023(6) -0.001(8) 0.023(6)
C01A 0.074(6) 0.160(11) 0.070(7) -0.018(7) 0.008(5) 0.068(7)
C01B 0.100(8) 0.107(8) 0.099(9) -0.020(7) 0.009(7) 0.070(7)
C01C 0.071(7) 0.147(11) 0.076(7) 0.016(8) 0.008(5) 0.039(7)
C01D 0.092(7) 0.109(9) 0.083(7) 0.034(7) 0.050(6) 0.053(7)
C01E 0.077(7) 0.068(6) 0.121(9) 0.019(6) 0.006(6) 0.021(6)
C01F 0.091(8) 0.145(10) 0.098(9) -0.034(8) 0.007(7) 0.063(7)
C01G 0.067(6) 0.091(7) 0.134(10) 0.040(7) 0.036(6) 0.016(6)
C01H 0.095(7) 0.106(8) 0.065(6) 0.018(6) -0.006(5) 0.033(6)
C01I 0.093(8) 0.114(9) 0.090(8) -0.029(7) 0.018(6) 0.053(7)
C01J 0.128(11) 0.072(7) 0.110(10) 0.036(6) -0.008(8) 0.007(8)
C01K 0.109(9) 0.104(10) 0.123(10) 0.007(8) 0.018(7) 0.034(7)
C01L 0.083(9) 0.081(9) 0.144(12) 0.049(8) 0.007(8) 0.008(7)
C01M 0.071(8) 0.175(16) 0.204(17) 0.143(15) 0.020(9) 0.018(9)
C01N 0.138(12) 0.207(17) 0.112(12) 0.067(12) 0.052(9) 0.091(12)
C01P 0.32(3) 0.30(3) 0.126(18) -0.03(2) 0.14(2) -0.12(3)
C01Q 0.105(11) 0.28(3) 0.084(12) -0.043(15) 0.022(8) -0.048(14)
C01R 0.121(12) 0.077(9) 0.33(3) -0.073(14) 0.025(15) 0.026(8)

loop_
_atom_type_symbol
_atom_type_description
_atom_type_scat_dispersion_real
_atom_type_scat_dispersion_imag
_atom_type_scat_source
C C 0.0033 0.0016 'International Tables Vol C Tables 4.2.6.8 and 6.1.1.4'
H H 0.0000 0.0000 'International Tables Vol C Tables 4.2.6.8 and 6.1.1.4'
N N 0.0061 0.0033 'International Tables Vol C Tables 4.2.6.8 and 6.1.1.4'

loop_
_geom_angle_atom_site_label_1
_geom_angle_atom_site_label_2
_geom_angle_atom_site_label_3
_geom_angle
C00K N001 C00I 118.8(7)
C00D N002 C00B 119.4(6)
C00M N002 C00B 120.1(6)
C00M N002 C00D 120.5(6)
C00H N003 C007 116.0(7)
C00P N005 C00Y 123.5(7)
C00P N005 C012 114.9(7)
C00Y N005 C012 120.3(7)
C00E C006 C009 119.6(6)
C00E C006 C00N 117.5(6)
C00N C006 C009 122.7(7)
N003 C007 C00G 117.7(7)
N003 C007 C00K 122.1(7)
C00G C007 C00K 120.1(7)
C01D N008 C00U 115.5(8)
C00C C009 C006 120.6(7)
C00G C009 C006 118.9(7)
C00G C009 C00C 120.5(6)
C00L C00A C00C 119.8(7)
C00T C00A C00C 122.8(7)
C00T C00A C00L 117.4(8)
C00Z C00B N002 121.2(7)
C00Z C00B C011 120.1(8)
C011 C00B N002 118.8(8)
C009 C00C C00A 121.9(7)
C00O C00C C009 119.0(7)
C00O C00C C00A 118.9(7)
C010 C00D N002 116.6(9)
C016 C00D N002 122.9(9)
C016 C00D C010 120.4(9)
C006 C00E H00E 119.4
C00S C00E C006 121.2(7)
C00S C00E H00E 119.4
C00V N00F C01I 118.7(10)
C007 C00G C009 119.0(7)
C007 C00G H00G 120.5
C009 C00G H00G 120.5
N003 C00H C00I 123.1(7)
N003 C00H C00R 118.3(7)
C00I C00H C00R 118.6(7)
N001 C00I C00H 120.6(6)
N001 C00I C00W 118.3(8)
C00H C00I C00W 121.1(8)
C00M C00J H00J 119.2
C00N C00J H00J 119.2
C00N C00J C00M 121.7(7)
N001 C00K C007 119.2(7)
N001 C00K C00O 122.7(7)
C00O C00K C007 118.1(6)
C00A C00L H00L 119.1
C00Q C00L C00A 121.9(8)
C00Q C00L H00L 119.1
N002 C00M C00S 120.0(7)
C00J C00M N002 122.2(7)
C00J C00M C00S 117.7(6)
C006 C00N H00N 119.2
C00J C00N C006 121.5(7)
C00J C00N H00N 119.2
C00C C00O C00K 123.2(7)
C00C C00O H00O 118.4
C00K C00O H00O 118.4
N005 C00P C00Q 119.1(8)
C00X C00P N005 122.5(7)
C00X C00P C00Q 118.4(8)
C00L C00Q C00P 120.2(8)
C00L C00Q H00Q 119.9
C00P C00Q H00Q 119.9
C00U C00R C00H 120.9(8)
C00U C00R C015 118.8(8)
C015 C00R C00H 120.3(7)
C00E C00S C00M 120.0(7)
C00E C00S H00S 120.0
C00M C00S H00S 120.0
C00A C00T H00T 118.9
C00A C00T C00X 122.1(8)
C00X C00T H00T 118.9
N008 C00U C00R 122.6(9)
N008 C00U C00V 116.2(8)
C00R C00U C00V 121.2(8)
N00F C00V C00U 120.1(9)
N00F C00V C00W 122.1(10)
C00U C00V C00W 117.8(7)
C00I C00W C00V 120.4(8)
C00I C00W C013 121.3(8)
C013 C00W C00V 118.2(7)
C00P C00X C00T 119.7(8)
C00P C00X H00X 120.1
C00T C00X H00X 120.1
N005 C00Y C01G 118.1(9)
C01E C00Y N005 121.4(9)
C01E C00Y C01G 120.4(9)
C00B C00Z H00Z 121.1
C00B C00Z C019 117.7(10)
C019 C00Z H00Z 121.1
C00D C010 H010 122.0
C00D C010 C01H 116.0(10)
C01H C010 H010 122.0
C00B C011 H011 118.7
C01A C011 C00B 122.5(10)
C01A C011 H011 118.7
C01K C012 N005 117.5(10)
C01N C012 N005 119.8(12)
C01N C012 C01K 122.7(12)
C00W C013 H013 122.3
C01F C013 C00W 115.3(11)
C01F C013 H013 122.3
C00R C015 H015 121.1
C018 C015 C00R 117.7(9)
C018 C015 H015 121.1
C00D C016 H016 119.0
C00D C016 C017 121.9(12)
C017 C016 H016 119.0
C016 C017 H017 120.4
C016 C017 C01C 119.2(12)
C01C C017 H017 120.4
C015 C018 H018 120.9
C01D C018 C015 118.2(11)
C01D C018 H018 120.9
C00Z C019 H019 118.9
C01B C019 C00Z 122.2(12)
C01B C019 H019 118.9
C011 C01A H01A 121.2
C011 C01A C01B 117.5(10)
C01B C01A H01A 121.2
C019 C01B C01A 119.9(10)
C019 C01B H01B 120.1
C01A C01B H01B 120.1
C017 C01C H01C 121.7
C01H C01C C017 116.5(11)
C01H C01C H01C 121.7
N008 C01D C018 127.1(10)
N008 C01D H01D 116.5
C018 C01D H01D 116.5
C00Y C01E H01E 121.7
C00Y C01E C01J 116.6(12)
C01J C01E H01E 121.7
C013 C01F H01F 119.2
C013 C01F C01I 121.6(12)
C01I C01F H01F 119.2
C00Y C01G H01G 121.7
C01M C01G C00Y 116.6(14)
C01M C01G H01G 121.7
C010 C01H H01H 117.3
C01C C01H C010 125.4(11)
C01C C01H H01H 117.3
N00F C01I C01F 123.8(9)
N00F C01I H01I 118.1
C01F C01I H01I 118.1
C01E C01J H01J 115.6
C01L C01J C01E 128.7(15)
C01L C01J H01J 115.6
C012 C01K H01K 123.7
C012 C01K C01R 112.6(16)
C01R C01K H01K 123.7
C01J C01L H01L 122.3
C01J C01L C01M 115.5(14)
C01M C01L H01L 122.3
C01G C01M C01L 122.0(15)
C01G C01M H01M 119.0
C01L C01M H01M 119.0
C012 C01N H01N 115.0
C01P C01N C012 130(2)
C01P C01N H01N 115.0
C01N C01P H01P 123.5
C01N C01P C01Q 113(3)
C01Q C01P H01P 123.5
C01P C01Q H01Q 119.7
C01P C01Q C01R 120.7(19)
C01R C01Q H01Q 119.6
C01K C01R C01Q 121.0(18)
C01K C01R H01R 119.5
C01Q C01R H01R 119.5

loop_
_geom_bond_atom_site_label_1
_geom_bond_atom_site_label_2
_geom_bond_distance
N001 C00I 1.346(11)
N001 C00K 1.343(9)
N002 C00B 1.432(10)
N002 C00D 1.420(10)
N002 C00M 1.412(9)
N003 C007 1.367(10)
N003 C00H 1.323(9)
N005 C00P 1.385(11)
N005 C00Y 1.433(11)
N005 C012 1.440(11)
C006 C009 1.483(9)
C006 C00E 1.390(11)
C006 C00N 1.394(10)
C007 C00G 1.408(10)
C007 C00K 1.429(11)
N008 C00U 1.354(12)
N008 C01D 1.320(14)
C009 C00C 1.413(11)
C009 C00G 1.410(11)
C00A C00C 1.474(11)
C00A C00L 1.410(11)
C00A C00T 1.350(11)
C00B C00Z 1.375(13)
C00B C011 1.387(11)
C00C C00O 1.360(10)
C00D C010 1.399(13)
C00D C016 1.332(14)
C00E H00E 0.9300
C00E C00S 1.368(10)
N00F C00V 1.323(11)
N00F C01I 1.334(15)
C00G H00G 0.9300
C00H C00I 1.404(12)
C00H C00R 1.475(11)
C00I C00W 1.433(10)
C00J H00J 0.9300
C00J C00M 1.360(11)
C00J C00N 1.361(11)
C00K C00O 1.391(11)
C00L H00L 0.9300
C00L C00Q 1.362(12)
C00M C00S 1.428(10)
C00N H00N 0.9300
C00O H00O 0.9300
C00P C00Q 1.405(11)
C00P C00X 1.380(12)
C00Q H00Q 0.9300
C00R C00U 1.392(11)
C00R C015 1.402(13)
C00S H00S 0.9300
C00T H00T 0.9300
C00T C00X 1.410(12)
C00U C00V 1.449(14)
C00V C00W 1.461(13)
C00W C013 1.460(14)
C00X H00X 0.9300
C00Y C01E 1.327(13)
C00Y C01G 1.439(14)
C00Z H00Z 0.9300
C00Z C019 1.405(14)
C010 H010 0.9300
C010 C01H 1.417(14)
C011 H011 0.9300
C011 C01A 1.357(14)
C012 C01K 1.414(17)
C012 C01N 1.350(17)
C013 H013 0.9300
C013 C01F 1.383(13)
C015 H015 0.9300
C015 C018 1.384(14)
C016 H016 0.9300
C016 C017 1.374(16)
C017 H017 0.9300
C017 C01C 1.443(18)
C018 H018 0.9300
C018 C01D 1.343(15)
C019 H019 0.9300
C019 C01B 1.348(17)
C01A H01A 0.9300
C01A C01B 1.427(18)
C01B H01B 0.9300
C01C H01C 0.9300
C01C C01H 1.297(16)
C01D H01D 0.9300
C01E H01E 0.9300
C01E C01J 1.414(17)
C01F H01F 0.9300
C01F C01I 1.393(18)
C01G H01G 0.9300
C01G C01M 1.392(18)
C01H H01H 0.9300
C01I H01I 0.9300
C01J H01J 0.9300
C01J C01L 1.236(17)
C01K H01K 0.9300
C01K C01R 1.42(2)
C01L H01L 0.9300
C01L C01M 1.42(2)
C01M H01M 0.9300
C01N H01N 0.9300
C01N C01P 1.30(3)
C01P H01P 0.9300
C01P C01Q 1.42(4)
C01Q H01Q 0.9300
C01Q C01R 1.50(3)
C01R H01R 0.9300
